data_4032027
loop_
_publ_author_name
'Messersmith, Reid E.'
'Siegler, Maxime A.'
'Tovar, John D.'

_publ_section_title
;
 Aromaticity Competition in Differentially Fused Borepin-Containing
 Polycyclic Aromatics.
;
_journal_issue 13
_journal_name_full 'The Journal of organic chemistry'
_journal_page_first 5595
_journal_page_last 5605
_journal_paper_doi 10.1021/acs.joc.6b00927
_journal_volume 81
_journal_year 2016
_chemical_formula_moiety 'C25 H21 B S'
_chemical_formula_sum 'C25 H21 B S'
_chemical_formula_weight 364.29
_space_group_crystal_system triclinic
_space_group_IT_number 2
_space_group_name_Hall '-P 1'
_space_group_name_H-M_alt 'P -1'
_symmetry_space_group_name_Hall '-P 1'
_symmetry_space_group_name_H-M 'P -1'
_atom_sites_solution_hydrogens geom
_atom_sites_solution_primary direct
_atom_sites_solution_secondary difmap
_audit_creation_method SHELXL-2014/7
_cell_angle_alpha 115.871(3)
_cell_angle_beta 100.097(3)
_cell_angle_gamma 94.798(3)
_cell_formula_units_Z 2
_cell_length_a 7.7856(3)
_cell_length_b 11.4781(4)
_cell_length_c 12.1000(4)
_cell_measurement_reflns_used 8904
_cell_measurement_temperature 110(2)
_cell_measurement_theta_max 27.66
_cell_measurement_theta_min 2.68
_cell_volume 942.08(7)
_computing_cell_refinement
;
CrysAlisPro, Agilent Technologies,
Version 1.171.36.32 (release 02-08-2013 CrysAlis171 .NET)
(compiled Aug  2 2013,16:46:58)
;
_computing_data_collection
;
CrysAlisPro, Agilent Technologies,
Version 1.171.36.32 (release 02-08-2013 CrysAlis171 .NET)
(compiled Aug  2 2013,16:46:58)
;
_computing_data_reduction
;
CrysAlisPro, Agilent Technologies,
Version 1.171.36.32 (release 02-08-2013 CrysAlis171 .NET)
(compiled Aug  2 2013,16:46:58)
;
_computing_molecular_graphics 'SHELXTL v6.10 (Sheldrick, 2008)'
_computing_publication_material 'SHELXTL v6.10 (Sheldrick, 2008)'
_computing_structure_refinement 'SHELXL-2014/7 (Sheldrick, 2015)'
_computing_structure_solution 'SHELXS-2014/7 (Sheldrick, 2015)'
_diffrn_ambient_temperature 110(2)
_diffrn_measured_fraction_theta_full 0.999
_diffrn_measured_fraction_theta_max 0.999
_diffrn_measurement_device_type 'SuperNova, Dual, Cu at zero, Atlas'
_diffrn_measurement_method '\w scans'
_diffrn_radiation_monochromator mirror
_diffrn_radiation_source 'SuperNova (Mo) X-ray Source'
_diffrn_radiation_type MoK\a
_diffrn_radiation_wavelength 0.71073
_diffrn_reflns_av_R_equivalents 0.0211
_diffrn_reflns_av_unetI/netI 0.0214
_diffrn_reflns_Laue_measured_fraction_full 0.999
_diffrn_reflns_Laue_measured_fraction_max 0.999
_diffrn_reflns_limit_h_max 10
_diffrn_reflns_limit_h_min -10
_diffrn_reflns_limit_k_max 14
_diffrn_reflns_limit_k_min -14
_diffrn_reflns_limit_l_max 15
_diffrn_reflns_limit_l_min -15
_diffrn_reflns_number 15297
_diffrn_reflns_point_group_measured_fraction_full 0.999
_diffrn_reflns_point_group_measured_fraction_max 0.999
_diffrn_reflns_theta_full 25.242
_diffrn_reflns_theta_max 27.499
_diffrn_reflns_theta_min 1.925
_exptl_absorpt_coefficient_mu 0.178
_exptl_absorpt_correction_T_max 1.000
_exptl_absorpt_correction_T_min 0.362
_exptl_absorpt_correction_type gaussian
_exptl_absorpt_process_details
;
CrysAlisPro, Agilent Technologies,
Version 1.171.36.32 (release 02-08-2013 CrysAlis171 .NET)
(compiled Aug  2 2013,16:46:58)
Numerical absorption correction based on gaussian integration over
            a multifaceted crystal model
;
_exptl_crystal_colour colorless
_exptl_crystal_density_diffrn 1.284
_exptl_crystal_description block
_exptl_crystal_F_000 384
_exptl_crystal_size_max 0.52
_exptl_crystal_size_mid 0.41
_exptl_crystal_size_min 0.36
_refine_diff_density_max 0.665
_refine_diff_density_min -0.337
_refine_diff_density_rms 0.053
_refine_ls_extinction_method none
_refine_ls_goodness_of_fit_ref 1.028
_refine_ls_hydrogen_treatment constr
_refine_ls_matrix_type full
_refine_ls_number_parameters 247
_refine_ls_number_reflns 4325
_refine_ls_number_restraints 0
_refine_ls_restrained_S_all 1.028
_refine_ls_R_factor_all 0.0479
_refine_ls_R_factor_gt 0.0437
_refine_ls_shift/su_max 0.000
_refine_ls_shift/su_mean 0.000
_refine_ls_structure_factor_coef Fsqd
_refine_ls_weighting_details 'w=1/[\s^2^(Fo^2^)+(0.0512P)^2^+0.7590P] where P=(Fo^2^+2Fc^2^)/3'
_refine_ls_weighting_scheme calc
_refine_ls_wR_factor_gt 0.1126
_refine_ls_wR_factor_ref 0.1157
_reflns_Friedel_coverage 0.000
_reflns_number_gt 3912
_reflns_number_total 4325
_reflns_threshold_expression 'I > 2\s(I)'
_cod_data_source_file jo6b00927_si_003.cif
_cod_data_source_block 7
_cod_original_cell_volume 942.08(6)
_cod_database_code 4032027
_shelx_shelxl_version_number 2014/7
_shelx_space_group_comment
;
The symmetry employed for this shelxl refinement is uniquely defined
by the following loop, which should always be used as a source of
symmetry information in preference to the above space-group names.
They are only intended as comments.
;

loop_
_space_group_symop_operation_xyz
'x, y, z'
'-x, -y, -z'

loop_
_atom_site_label
_atom_site_type_symbol
_atom_site_fract_x
_atom_site_fract_y
_atom_site_fract_z
_atom_site_U_iso_or_equiv
_atom_site_adp_type
_atom_site_occupancy
_atom_site_site_symmetry_order
_atom_site_calc_flag
_atom_site_refinement_flags_posn
_atom_site_refinement_flags_adp
C1 C 0.5421(2) 0.29396(16) 0.92967(15) 0.0230(3) Uani 1 1 d . .
H1 H 0.4943 0.3702 0.9732 0.028 Uiso 1 1 calc R U
C2 C 0.5937(2) 0.27387(15) 0.82041(15) 0.0202(3) Uani 1 1 d . .
H2 H 0.5817 0.3376 0.7907 0.024 Uiso 1 1 calc R U
C3 C 0.66402(18) 0.16114(14) 0.75068(14) 0.0176(3) Uani 1 1 d . .
C4 C 0.71970(18) 0.13769(14) 0.63394(14) 0.0167(3) Uani 1 1 d . .
C5 C 0.80045(19) 0.24107(15) 0.47720(14) 0.0189(3) Uani 1 1 d . .
C6 C 0.8358(2) 0.35360(16) 0.45522(16) 0.0255(3) Uani 1 1 d . .
H6 H 0.8464 0.4414 0.5188 0.031 Uiso 1 1 calc R U
C7 C 0.8527(2) 0.32430(17) 0.33690(17) 0.0296(4) Uani 1 1 d . .
H7 H 0.8753 0.3881 0.3086 0.035 Uiso 1 1 calc R U
C8 C 0.7962(2) 0.12606(15) 0.36727(14) 0.0198(3) Uani 1 1 d . .
C9 C 0.7842(2) -0.00586(16) 0.34761(15) 0.0232(3) Uani 1 1 d . .
H9 H 0.7837 -0.0702 0.2647 0.028 Uiso 1 1 calc R U
C10 C 0.7735(2) -0.05074(15) 0.43271(15) 0.0219(3) Uani 1 1 d . .
H10 H 0.7839 -0.1408 0.4021 0.026 Uiso 1 1 calc R U
C11 C 0.74965(19) 0.00867(14) 0.56058(14) 0.0184(3) Uani 1 1 d . .
C12 C 0.7538(2) -0.08314(15) 0.61183(15) 0.0224(3) Uani 1 1 d . .
H12 H 0.7815 -0.1670 0.5637 0.027 Uiso 1 1 calc R U
C13 C 0.7199(2) -0.05506(16) 0.72548(16) 0.0240(3) Uani 1 1 d . .
H13 H 0.7306 -0.1167 0.7579 0.029 Uiso 1 1 calc R U
C14 C 0.6685(2) 0.06592(15) 0.79644(15) 0.0204(3) Uani 1 1 d . .
C15 C 0.6186(2) 0.09097(17) 0.91123(16) 0.0258(3) Uani 1 1 d . .
H15 H 0.6268 0.0279 0.9421 0.031 Uiso 1 1 calc R U
C16 C 0.5599(2) 0.20250(18) 0.97709(16) 0.0263(3) Uani 1 1 d . .
H16 H 0.5307 0.2191 1.0550 0.032 Uiso 1 1 calc R U
C17 C 0.79491(19) 0.40451(14) 0.70823(13) 0.0167(3) Uani 1 1 d . .
C18 C 0.66903(19) 0.48479(14) 0.70238(14) 0.0174(3) Uani 1 1 d . .
C19 C 0.7025(2) 0.61771(14) 0.78942(14) 0.0183(3) Uani 1 1 d . .
H19 H 0.6176 0.6707 0.7831 0.022 Uiso 1 1 calc R U
C20 C 0.8569(2) 0.67506(14) 0.88542(14) 0.0184(3) Uani 1 1 d . .
C21 C 0.9804(2) 0.59553(14) 0.89158(14) 0.0187(3) Uani 1 1 d . .
H21 H 1.0859 0.6326 0.9570 0.022 Uiso 1 1 calc R U
C22 C 0.95232(19) 0.46248(14) 0.80368(14) 0.0172(3) Uani 1 1 d . .
C23 C 0.4933(2) 0.42516(16) 0.60655(15) 0.0233(3) Uani 1 1 d . .
H23A H 0.5140 0.3775 0.5218 0.035 Uiso 1 1 calc R U
H23B H 0.4274 0.4952 0.6096 0.035 Uiso 1 1 calc R U
H23C H 0.4243 0.3641 0.6260 0.035 Uiso 1 1 calc R U
C24 C 0.8920(2) 0.81884(15) 0.98063(15) 0.0240(3) Uani 1 1 d . .
H24A H 0.9550 0.8299 1.0631 0.036 Uiso 1 1 calc R U
H24B H 0.7790 0.8499 0.9877 0.036 Uiso 1 1 calc R U
H24C H 0.9647 0.8700 0.9529 0.036 Uiso 1 1 calc R U
C25 C 1.0953(2) 0.38310(16) 0.81235(15) 0.0230(3) Uani 1 1 d . .
H25A H 1.1565 0.3674 0.7443 0.035 Uiso 1 1 calc R U
H25B H 1.0412 0.2986 0.8041 0.035 Uiso 1 1 calc R U
H25C H 1.1807 0.4319 0.8943 0.035 Uiso 1 1 calc R U
B1 B 0.7658(2) 0.25424(16) 0.60379(16) 0.0166(3) Uani 1 1 d . .
S1 S 0.82820(6) 0.15775(4) 0.24452(4) 0.02748(13) Uani 1 1 d . .

loop_
_atom_site_aniso_label
_atom_site_aniso_U_11
_atom_site_aniso_U_22
_atom_site_aniso_U_33
_atom_site_aniso_U_23
_atom_site_aniso_U_13
_atom_site_aniso_U_12
C1 0.0194(7) 0.0242(8) 0.0238(8) 0.0088(6) 0.0071(6) 0.0047(6)
C2 0.0169(7) 0.0220(7) 0.0234(8) 0.0124(6) 0.0044(6) 0.0020(6)
C3 0.0134(6) 0.0209(7) 0.0194(7) 0.0106(6) 0.0030(5) 0.0010(5)
C4 0.0143(6) 0.0171(7) 0.0174(7) 0.0074(6) 0.0024(5) 0.0021(5)
C5 0.0176(7) 0.0218(7) 0.0173(7) 0.0086(6) 0.0046(6) 0.0038(6)
C6 0.0324(9) 0.0227(8) 0.0239(8) 0.0110(7) 0.0111(7) 0.0068(7)
C7 0.0383(10) 0.0299(9) 0.0295(9) 0.0189(7) 0.0139(8) 0.0097(7)
C8 0.0179(7) 0.0265(8) 0.0158(7) 0.0104(6) 0.0035(6) 0.0044(6)
C9 0.0252(8) 0.0220(7) 0.0162(7) 0.0036(6) 0.0041(6) 0.0040(6)
C10 0.0240(8) 0.0153(7) 0.0211(7) 0.0041(6) 0.0044(6) 0.0030(6)
C11 0.0151(7) 0.0165(7) 0.0205(7) 0.0068(6) 0.0021(6) 0.0015(5)
C12 0.0224(8) 0.0165(7) 0.0263(8) 0.0084(6) 0.0048(6) 0.0035(6)
C13 0.0238(8) 0.0225(8) 0.0295(8) 0.0159(7) 0.0050(6) 0.0026(6)
C14 0.0158(7) 0.0237(7) 0.0231(7) 0.0126(6) 0.0039(6) 0.0013(6)
C15 0.0255(8) 0.0318(8) 0.0261(8) 0.0199(7) 0.0051(7) 0.0000(7)
C16 0.0204(7) 0.0400(9) 0.0249(8) 0.0197(7) 0.0086(6) 0.0040(7)
C17 0.0195(7) 0.0161(6) 0.0160(7) 0.0081(6) 0.0059(5) 0.0030(5)
C18 0.0186(7) 0.0172(7) 0.0179(7) 0.0095(6) 0.0046(6) 0.0029(5)
C19 0.0204(7) 0.0175(7) 0.0202(7) 0.0099(6) 0.0077(6) 0.0063(5)
C20 0.0225(7) 0.0162(7) 0.0168(7) 0.0066(6) 0.0090(6) 0.0021(5)
C21 0.0178(7) 0.0206(7) 0.0165(7) 0.0078(6) 0.0043(5) 0.0011(6)
C22 0.0182(7) 0.0184(7) 0.0180(7) 0.0099(6) 0.0067(6) 0.0040(5)
C23 0.0224(8) 0.0213(7) 0.0237(8) 0.0095(6) 0.0014(6) 0.0047(6)
C24 0.0251(8) 0.0182(7) 0.0232(8) 0.0043(6) 0.0072(6) 0.0027(6)
C25 0.0206(7) 0.0223(7) 0.0249(8) 0.0098(6) 0.0041(6) 0.0066(6)
B1 0.0144(7) 0.0168(7) 0.0175(8) 0.0071(6) 0.0031(6) 0.0033(6)
S1 0.0362(2) 0.0321(2) 0.0175(2) 0.01237(17) 0.01000(17) 0.01031(18)

loop_
_atom_type_symbol
_atom_type_description
_atom_type_scat_dispersion_real
_atom_type_scat_dispersion_imag
_atom_type_scat_source
C C 0.0033 0.0016 'International Tables Vol C Tables 4.2.6.8 and 6.1.1.4'
H H 0.0000 0.0000 'International Tables Vol C Tables 4.2.6.8 and 6.1.1.4'
B B 0.0013 0.0007 'International Tables Vol C Tables 4.2.6.8 and 6.1.1.4'
S S 0.1246 0.1234 'International Tables Vol C Tables 4.2.6.8 and 6.1.1.4'

loop_
_geom_angle_atom_site_label_1
_geom_angle_atom_site_label_2
_geom_angle_atom_site_label_3
_geom_angle
C2 C1 C16 120.41(15)
C2 C1 H1 119.8
C16 C1 H1 119.8
C1 C2 C3 122.23(14)
C1 C2 H2 118.9
C3 C2 H2 118.9
C2 C3 C14 115.86(13)
C2 C3 C4 123.14(13)
C14 C3 C4 120.89(13)
C11 C4 C3 116.17(13)
C11 C4 B1 122.77(13)
C3 C4 B1 120.60(12)
C8 C5 C6 109.31(13)
C8 C5 B1 128.31(14)
C6 C5 B1 122.33(13)
C7 C6 C5 114.80(15)
C7 C6 H6 122.6
C5 C6 H6 122.6
C6 C7 S1 111.56(13)
C6 C7 H7 124.2
S1 C7 H7 124.2
C5 C8 C9 129.58(14)
C5 C8 S1 112.38(12)
C9 C8 S1 117.82(11)
C10 C9 C8 127.65(14)
C10 C9 H9 116.2
C8 C9 H9 116.2
C9 C10 C11 133.84(14)
C9 C10 H10 113.1
C11 C10 H10 113.1
C4 C11 C12 119.79(14)
C4 C11 C10 128.89(14)
C12 C11 C10 111.29(13)
C13 C12 C11 122.68(14)
C13 C12 H12 118.7
C11 C12 H12 118.7
C12 C13 C14 120.15(14)
C12 C13 H13 119.9
C14 C13 H13 119.9
C13 C14 C15 120.12(14)
C13 C14 C3 119.41(14)
C15 C14 C3 120.46(14)
C16 C15 C14 121.26(15)
C16 C15 H15 119.4
C14 C15 H15 119.4
C15 C16 C1 119.53(15)
C15 C16 H16 120.2
C1 C16 H16 120.2
C22 C17 C18 118.24(13)
C22 C17 B1 120.55(13)
C18 C17 B1 121.09(13)
C19 C18 C17 120.15(14)
C19 C18 C23 119.64(13)
C17 C18 C23 120.11(13)
C20 C19 C18 121.80(13)
C20 C19 H19 119.1
C18 C19 H19 119.1
C19 C20 C21 117.95(13)
C19 C20 C24 121.73(14)
C21 C20 C24 120.32(14)
C20 C21 C22 121.52(14)
C20 C21 H21 119.2
C22 C21 H21 119.2
C21 C22 C17 120.31(13)
C21 C22 C25 118.83(13)
C17 C22 C25 120.86(13)
C18 C23 H23A 109.5
C18 C23 H23B 109.5
H23A C23 H23B 109.5
C18 C23 H23C 109.5
H23A C23 H23C 109.5
H23B C23 H23C 109.5
C20 C24 H24A 109.5
C20 C24 H24B 109.5
H24A C24 H24B 109.5
C20 C24 H24C 109.5
H24A C24 H24C 109.5
H24B C24 H24C 109.5
C22 C25 H25A 109.5
C22 C25 H25B 109.5
H25A C25 H25B 109.5
C22 C25 H25C 109.5
H25A C25 H25C 109.5
H25B C25 H25C 109.5
C5 B1 C4 125.73(13)
C5 B1 C17 112.20(12)
C4 B1 C17 121.96(13)
C7 S1 C8 91.92(8)

loop_
_geom_bond_atom_site_label_1
_geom_bond_atom_site_label_2
_geom_bond_distance
C1 C2 1.377(2)
C1 C16 1.405(2)
C1 H1 0.9500
C2 C3 1.419(2)
C2 H2 0.9500
C3 C14 1.425(2)
C3 C4 1.4690(19)
C4 C11 1.421(2)
C4 B1 1.563(2)
C5 C8 1.399(2)
C5 C6 1.442(2)
C5 B1 1.546(2)
C6 C7 1.354(2)
C6 H6 0.9500
C7 S1 1.7146(18)
C7 H7 0.9500
C8 C9 1.419(2)
C8 S1 1.7280(15)
C9 C10 1.348(2)
C9 H9 0.9500
C10 C11 1.447(2)
C10 H10 0.9500
C11 C12 1.437(2)
C12 C13 1.349(2)
C12 H12 0.9500
C13 C14 1.414(2)
C13 H13 0.9500
C14 C15 1.422(2)
C15 C16 1.348(2)
C15 H15 0.9500
C16 H16 0.9500
C17 C22 1.405(2)
C17 C18 1.414(2)
C17 B1 1.599(2)
C18 C19 1.393(2)
C18 C23 1.510(2)
C19 C20 1.393(2)
C19 H19 0.9500
C20 C21 1.394(2)
C20 C24 1.510(2)
C21 C22 1.399(2)
C21 H21 0.9500
C22 C25 1.514(2)
C23 H23A 0.9800
C23 H23B 0.9800
C23 H23C 0.9800
C24 H24A 0.9800
C24 H24B 0.9800
C24 H24C 0.9800
C25 H25A 0.9800
C25 H25B 0.9800
C25 H25C 0.9800

loop_
_geom_torsion_atom_site_label_1
_geom_torsion_atom_site_label_2
_geom_torsion_atom_site_label_3
_geom_torsion_atom_site_label_4
_geom_torsion
C16 C1 C2 C3 0.7(2)
C1 C2 C3 C14 3.6(2)
C1 C2 C3 C4 179.96(14)
C2 C3 C4 C11 -166.46(14)
C14 C3 C4 C11 9.8(2)
C2 C3 C4 B1 21.1(2)
C14 C3 C4 B1 -162.69(14)
C8 C5 C6 C7 1.3(2)
B1 C5 C6 C7 -176.23(15)
C5 C6 C7 S1 -0.4(2)
C6 C5 C8 C9 172.83(16)
B1 C5 C8 C9 -9.8(3)
C6 C5 C8 S1 -1.62(16)
B1 C5 C8 S1 175.73(12)
C5 C8 C9 C10 0.2(3)
S1 C8 C9 C10 174.37(14)
C8 C9 C10 C11 8.6(3)
C3 C4 C11 C12 -10.3(2)
B1 C4 C11 C12 162.02(14)
C3 C4 C11 C10 167.75(14)
B1 C4 C11 C10 -20.0(2)
C9 C10 C11 C4 3.9(3)
C9 C10 C11 C12 -177.96(18)
C4 C11 C12 C13 4.0(2)
C10 C11 C12 C13 -174.34(15)
C11 C12 C13 C14 3.5(2)
C12 C13 C14 C15 174.79(15)
C12 C13 C14 C3 -4.0(2)
C2 C3 C14 C13 173.72(14)
C4 C3 C14 C13 -2.8(2)
C2 C3 C14 C15 -5.1(2)
C4 C3 C14 C15 178.40(14)
C13 C14 C15 C16 -176.37(16)
C3 C14 C15 C16 2.5(2)
C14 C15 C16 C1 2.1(3)
C2 C1 C16 C15 -3.7(2)
C22 C17 C18 C19 0.2(2)
B1 C17 C18 C19 -175.72(13)
C22 C17 C18 C23 -176.27(13)
B1 C17 C18 C23 7.8(2)
C17 C18 C19 C20 -1.3(2)
C23 C18 C19 C20 175.20(13)
C18 C19 C20 C21 0.8(2)
C18 C19 C20 C24 -179.27(13)
C19 C20 C21 C22 0.7(2)
C24 C20 C21 C22 -179.18(13)
C20 C21 C22 C17 -1.8(2)
C20 C21 C22 C25 177.37(13)
C18 C17 C22 C21 1.3(2)
B1 C17 C22 C21 177.25(13)
C18 C17 C22 C25 -177.85(13)
B1 C17 C22 C25 -1.9(2)
C8 C5 B1 C4 0.6(2)
C6 C5 B1 C4 177.62(14)
C8 C5 B1 C17 176.75(14)
C6 C5 B1 C17 -6.2(2)
C11 C4 B1 C5 17.1(2)
C3 C4 B1 C5 -170.96(13)
C11 C4 B1 C17 -158.73(14)
C3 C4 B1 C17 13.2(2)
C22 C17 B1 C5 -100.84(16)
C18 C17 B1 C5 74.97(17)
C22 C17 B1 C4 75.50(18)
C18 C17 B1 C4 -108.69(16)
C6 C7 S1 C8 -0.46(15)
C5 C8 S1 C7 1.23(13)
C9 C8 S1 C7 -173.93(13)
